data_1573667
_journal_paper_doi 10.1039/D4DT03378G
_chemical_formula_sum 'C10 H19 B10 N O'
_chemical_formula_weight 277.36
_space_group_crystal_system monoclinic
_space_group_IT_number 14
_space_group_name_Hall '-P 2ybc'
_space_group_name_H-M_alt 'P 1 21/c 1'
_atom_sites_solution_hydrogens mixed
_atom_sites_solution_primary direct
_audit_creation_method SHELXL-2019/3
_audit_update_record
;
2024-10-23 deposited with the CCDC.	2025-01-09 downloaded from the CCDC.
;
_cell_angle_alpha 90
_cell_angle_beta 103.148(3)
_cell_angle_gamma 90
_cell_formula_units_Z 4
_cell_length_a 8.7742(9)
_cell_length_b 22.4893(19)
_cell_length_c 7.9927(8)
_cell_measurement_reflns_used 1989
_cell_measurement_temperature 100(2)
_cell_measurement_theta_max 26.305
_cell_measurement_theta_min 2.55
_cell_volume 1535.8(3)
_computing_cell_refinement 'BRUKER APEX2'
_computing_data_collection 'BRUKER APEX2'
_computing_data_reduction 'Bruker SAINT'
_computing_molecular_graphics 'Ortep for Windows (Farrugia, 2012)'
_computing_structure_refinement 'SHELXL-2019/2 (Sheldrick, 2019)'
_computing_structure_solution 'SHELXT-2018/2 (Sheldrick, 2015)'
_diffrn_ambient_temperature 100(2)
_diffrn_measured_fraction_theta_full 0.996
_diffrn_measured_fraction_theta_max 0.991
_diffrn_measurement_device_type 'Bruker X8 KappaAPEXII'
_diffrn_measurement_method 'omega and phi scans'
_diffrn_radiation_type MoK\a
_diffrn_radiation_wavelength 0.71073
_diffrn_reflns_av_R_equivalents 0.0714
_diffrn_reflns_av_unetI/netI 0.0812
_diffrn_reflns_Laue_measured_fraction_full 0.996
_diffrn_reflns_Laue_measured_fraction_max 0.991
_diffrn_reflns_limit_h_max 10
_diffrn_reflns_limit_h_min 0
_diffrn_reflns_limit_k_max 0
_diffrn_reflns_limit_k_min -27
_diffrn_reflns_limit_l_max 9
_diffrn_reflns_limit_l_min -9
_diffrn_reflns_number 15737
_diffrn_reflns_point_group_measured_fraction_full 0.996
_diffrn_reflns_point_group_measured_fraction_max 0.991
_diffrn_reflns_theta_full 25.242
_diffrn_reflns_theta_max 26.402
_diffrn_reflns_theta_min 1.811
_exptl_absorpt_coefficient_mu 0.064
_exptl_absorpt_correction_T_max 0.862016
_exptl_absorpt_correction_T_min 0.684581
_exptl_absorpt_correction_type multi-scan
_exptl_absorpt_process_details
;
 Sheldrick, G.M. SADABS: Program for absorption correction
 using area detector data. University of G\"ottingen, Germany, 1996.
;
_exptl_crystal_colour Colourless
_exptl_crystal_density_diffrn 1.200
_exptl_crystal_description Plate
_exptl_crystal_F_000 576
_exptl_crystal_size_max 0.350
_exptl_crystal_size_mid 0.310
_exptl_crystal_size_min 0.020
_refine_diff_density_max 0.303
_refine_diff_density_min -0.367
_refine_diff_density_rms 0.064
_refine_ls_extinction_method none
_refine_ls_goodness_of_fit_ref 1.052
_refine_ls_hydrogen_treatment mixed
_refine_ls_matrix_type full
_refine_ls_number_parameters 204
_refine_ls_number_reflns 3105
_refine_ls_number_restraints 0
_refine_ls_restrained_S_all 1.052
_refine_ls_R_factor_all 0.1093
_refine_ls_R_factor_gt 0.0640
_refine_ls_shift/su_max 0.000
_refine_ls_shift/su_mean 0.000
_refine_ls_structure_factor_coef Fsqd
_refine_ls_weighting_details 'w=1/[\s^2^(Fo^2^)+(0.0802P)^2^+0.2651P] where P=(Fo^2^+2Fc^2^)/3'
_refine_ls_weighting_scheme calc
_refine_ls_wR_factor_gt 0.1505
_refine_ls_wR_factor_ref 0.1686
_reflns_Friedel_coverage 0.000
_reflns_number_gt 1992
_reflns_number_total 3105
_reflns_threshold_expression 'I > 2\s(I)'
_cod_data_source_file d4dt03378g2.cif
_cod_data_source_block SB1
_cod_original_sg_symbol_H-M 'P 21/c'
_cod_database_code 1573667
_shelx_shelxl_version_number 2019/3
_shelx_space_group_comment
;
The symmetry employed for this shelxl refinement is uniquely defined
by the following loop, which should always be used as a source of
symmetry information in preference to the above space-group names.
They are only intended as comments.
;
_shelx_estimated_absorpt_t_min 0.978
_shelx_estimated_absorpt_t_max 0.999

loop_
_space_group_symop_operation_xyz
'x, y, z'
'-x, y+1/2, -z+1/2'
'-x, -y, -z'
'x, -y-1/2, z-1/2'

loop_
_atom_site_label
_atom_site_type_symbol
_atom_site_fract_x
_atom_site_fract_y
_atom_site_fract_z
_atom_site_U_iso_or_equiv
_atom_site_adp_type
_atom_site_occupancy
_atom_site_site_symmetry_order
_atom_site_calc_flag
_atom_site_refinement_flags_posn
_atom_site_refinement_flags_adp
_atom_site_refinement_flags_occupancy
_atom_site_disorder_assembly
_atom_site_disorder_group
H2 H 0.815(3) 0.1977(11) 0.333(3) 0.032(7) Uiso 1 1 d . . . . .
O1 O 0.56745(19) 0.21055(7) 0.6456(2) 0.0231(4) Uani 1 1 d . . . . .
N1 N 0.6993(2) 0.12311(8) 0.5048(3) 0.0199(5) Uani 1 1 d . . . . .
B3 B 1.0585(3) 0.15619(12) 0.4300(4) 0.0215(6) Uani 1 1 d . . . . .
H3 H 1.095571 0.175644 0.561992 0.026 Uiso 1 1 calc R U . . .
B4 B 1.0944(3) 0.08080(12) 0.3844(4) 0.0185(6) Uani 1 1 d . . . . .
H4 H 1.156879 0.050143 0.487924 0.022 Uiso 1 1 calc R U . . .
B5 B 0.9386(3) 0.05492(12) 0.2176(3) 0.0178(6) Uani 1 1 d . . . . .
H5 H 0.899391 0.007430 0.211964 0.021 Uiso 1 1 calc R U . . .
B6 B 0.8023(3) 0.11404(12) 0.1561(4) 0.0197(6) Uani 1 1 d . . . . .
H6 H 0.673414 0.106130 0.111025 0.024 Uiso 1 1 calc R U . . .
B7 B 1.0556(3) 0.19861(12) 0.2413(4) 0.0232(7) Uani 1 1 d . . . . .
H7 H 1.092121 0.246434 0.249386 0.028 Uiso 1 1 calc R U . . .
B8 B 1.1927(3) 0.13933(12) 0.3017(4) 0.0220(6) Uani 1 1 d . . . . .
H8 H 1.321208 0.147530 0.348852 0.026 Uiso 1 1 calc R U . . .
B9 B 1.1184(3) 0.07674(12) 0.1698(4) 0.0205(6) Uani 1 1 d . . . . .
H9 H 1.198846 0.043666 0.130047 0.025 Uiso 1 1 calc R U . . .
B10 B 0.9369(3) 0.09747(12) 0.0293(4) 0.0211(6) Uani 1 1 d . . . . .
H10 H 0.897541 0.078197 -0.102692 0.025 Uiso 1 1 calc R U . . .
B11 B 0.8987(3) 0.17305(12) 0.0748(4) 0.0234(7) Uani 1 1 d . . . . .
H11 H 0.833004 0.204187 -0.025466 0.028 Uiso 1 1 calc R U . . .
B12 B 1.0941(3) 0.14956(12) 0.0816(4) 0.0219(6) Uani 1 1 d . . . . .
H12 H 1.158559 0.164600 -0.016707 0.026 Uiso 1 1 calc R U . . .
C1 C 0.9088(3) 0.10541(10) 0.3655(3) 0.0177(5) Uani 1 1 d . . . . .
C2 C 0.8873(3) 0.17221(10) 0.2828(3) 0.0205(6) Uani 1 1 d . . . . .
C3 C 0.8172(3) 0.09167(10) 0.4965(3) 0.0185(5) Uani 1 1 d . . . . .
H3A H 0.847154 0.059400 0.573614 0.022 Uiso 1 1 calc R U . . .
C4 C 0.6064(3) 0.10783(10) 0.6229(3) 0.0189(5) Uani 1 1 d . . . . .
C5 C 0.5311(3) 0.15432(10) 0.6906(3) 0.0179(5) Uani 1 1 d . . . . .
C6 C 0.4303(3) 0.14143(11) 0.7950(3) 0.0207(5) Uani 1 1 d . . . . .
H6A H 0.378943 0.172831 0.839652 0.025 Uiso 1 1 calc R U . . .
C7 C 0.4031(3) 0.08277(11) 0.8355(3) 0.0240(6) Uani 1 1 d . . . . .
H7A H 0.333618 0.074264 0.907820 0.029 Uiso 1 1 calc R U . . .
C8 C 0.4778(3) 0.03656(11) 0.7701(3) 0.0250(6) Uani 1 1 d . . . . .
H8A H 0.460061 -0.003546 0.797834 0.030 Uiso 1 1 calc R U . . .
C9 C 0.5781(3) 0.04962(10) 0.6643(3) 0.0200(5) Uani 1 1 d . . . . .
H9A H 0.628644 0.018075 0.619191 0.024 Uiso 1 1 calc R U . . .
C10 C 0.4829(3) 0.25811(10) 0.7004(3) 0.0239(6) Uani 1 1 d . . . . .
H10A H 0.370373 0.251500 0.658003 0.036 Uiso 1 1 calc R U . . .
H10B H 0.512488 0.295757 0.654730 0.036 Uiso 1 1 calc R U . . .
H10C H 0.507921 0.259766 0.826247 0.036 Uiso 1 1 calc R U . . .

loop_
_atom_site_aniso_label
_atom_site_aniso_U_11
_atom_site_aniso_U_22
_atom_site_aniso_U_33
_atom_site_aniso_U_23
_atom_site_aniso_U_13
_atom_site_aniso_U_12
O1 0.0308(10) 0.0130(9) 0.0289(10) 0.0017(7) 0.0141(8) 0.0049(7)
N1 0.0230(11) 0.0154(11) 0.0230(11) -0.0004(8) 0.0088(9) 0.0029(8)
B3 0.0246(16) 0.0145(14) 0.0247(16) -0.0034(11) 0.0041(12) -0.0023(11)
B4 0.0206(15) 0.0139(14) 0.0215(14) 0.0001(11) 0.0059(12) 0.0018(11)
B5 0.0229(15) 0.0119(13) 0.0195(14) -0.0016(11) 0.0066(11) 0.0010(11)
B6 0.0220(15) 0.0150(14) 0.0213(15) 0.0008(11) 0.0036(12) -0.0013(11)
B7 0.0279(17) 0.0136(14) 0.0301(16) 0.0029(12) 0.0107(13) -0.0036(12)
B8 0.0218(15) 0.0184(15) 0.0255(16) 0.0018(12) 0.0050(12) -0.0041(11)
B9 0.0211(15) 0.0196(15) 0.0227(15) 0.0031(12) 0.0089(12) -0.0002(11)
B10 0.0275(16) 0.0164(15) 0.0203(14) -0.0006(11) 0.0071(12) -0.0006(11)
B11 0.0290(17) 0.0164(15) 0.0261(16) 0.0030(12) 0.0091(13) 0.0016(12)
B12 0.0253(16) 0.0185(15) 0.0237(15) 0.0038(11) 0.0089(12) 0.0002(12)
C1 0.0216(13) 0.0120(12) 0.0208(13) 0.0003(10) 0.0070(10) -0.0004(9)
C2 0.0265(15) 0.0091(12) 0.0265(14) 0.0018(10) 0.0077(11) 0.0030(9)
C3 0.0235(14) 0.0120(12) 0.0209(13) 0.0019(9) 0.0071(10) -0.0010(10)
C4 0.0197(13) 0.0183(12) 0.0195(12) 0.0018(10) 0.0057(10) 0.0002(10)
C5 0.0181(13) 0.0171(13) 0.0180(12) 0.0015(10) 0.0031(10) 0.0004(9)
C6 0.0205(13) 0.0226(13) 0.0190(12) -0.0015(10) 0.0043(10) 0.0006(10)
C7 0.0229(14) 0.0282(15) 0.0215(13) 0.0025(11) 0.0060(11) -0.0040(11)
C8 0.0260(15) 0.0205(14) 0.0277(14) 0.0032(11) 0.0047(11) -0.0056(10)
C9 0.0205(13) 0.0152(13) 0.0239(13) -0.0011(10) 0.0039(10) 0.0015(10)
C10 0.0279(16) 0.0165(13) 0.0289(16) -0.0032(10) 0.0094(12) 0.0043(10)

loop_
_atom_type_symbol
_atom_type_description
_atom_type_scat_dispersion_real
_atom_type_scat_dispersion_imag
_atom_type_scat_source
C C 0.0033 0.0016 'International Tables Vol C Tables 4.2.6.8 and 6.1.1.4'
H H 0.0000 0.0000 'International Tables Vol C Tables 4.2.6.8 and 6.1.1.4'
B B 0.0013 0.0007 'International Tables Vol C Tables 4.2.6.8 and 6.1.1.4'
N N 0.0061 0.0033 'International Tables Vol C Tables 4.2.6.8 and 6.1.1.4'
O O 0.0106 0.0060 'International Tables Vol C Tables 4.2.6.8 and 6.1.1.4'

loop_
_geom_angle_atom_site_label_1
_geom_angle_atom_site_label_2
_geom_angle_atom_site_label_3
_geom_angle
_geom_angle_site_symmetry_1
_geom_angle_site_symmetry_3
_geom_angle_publ_flag
C5 O1 C10 116.28(18) . . ?
C3 N1 C4 119.9(2) . . ?
C2 B3 C1 56.55(14) . . ?
C2 B3 B8 104.0(2) . . ?
C1 B3 B8 104.28(19) . . ?
C2 B3 B4 103.13(18) . . ?
C1 B3 B4 57.77(14) . . ?
B8 B3 B4 60.30(15) . . ?
C2 B3 B7 57.78(15) . . ?
C1 B3 B7 103.77(19) . . ?
B8 B3 B7 60.48(16) . . ?
B4 B3 B7 107.9(2) . . ?
C1 B4 B5 58.68(14) . . ?
C1 B4 B9 104.69(19) . . ?
B5 B4 B9 59.93(15) . . ?
C1 B4 B3 59.67(14) . . ?
B5 B4 B3 108.94(19) . . ?
B9 B4 B3 108.19(19) . . ?
C1 B4 B8 105.20(19) . . ?
B5 B4 B8 108.59(19) . . ?
B9 B4 B8 60.42(15) . . ?
B3 B4 B8 59.61(15) . . ?
C1 B5 B9 104.48(18) . . ?
C1 B5 B4 58.26(14) . . ?
B9 B5 B4 60.07(15) . . ?
C1 B5 B10 104.80(18) . . ?
B9 B5 B10 60.43(15) . . ?
B4 B5 B10 108.39(19) . . ?
C1 B5 B6 59.59(15) . . ?
B9 B5 B6 107.96(19) . . ?
B4 B5 B6 108.45(18) . . ?
B10 B5 B6 59.31(15) . . ?
C2 B6 C1 56.57(14) . . ?
C2 B6 B10 104.01(19) . . ?
C1 B6 B10 104.31(19) . . ?
C2 B6 B11 57.80(15) . . ?
C1 B6 B11 103.90(19) . . ?
B10 B6 B11 60.63(16) . . ?
C2 B6 B5 103.37(19) . . ?
C1 B6 B5 57.92(14) . . ?
B10 B6 B5 60.33(15) . . ?
B11 B6 B5 108.2(2) . . ?
C2 B7 B12 103.9(2) . . ?
C2 B7 B11 58.15(15) . . ?
B12 B7 B11 60.18(16) . . ?
C2 B7 B3 59.42(15) . . ?
B12 B7 B3 107.91(19) . . ?
B11 B7 B3 108.70(19) . . ?
C2 B7 B8 104.42(19) . . ?
B12 B7 B8 60.31(16) . . ?
B11 B7 B8 108.65(19) . . ?
B3 B7 B8 59.47(16) . . ?
B3 B8 B4 60.09(15) . . ?
B3 B8 B7 60.05(16) . . ?
B4 B8 B7 107.4(2) . . ?
B3 B8 B12 107.8(2) . . ?
B4 B8 B12 107.03(19) . . ?
B7 B8 B12 59.57(16) . . ?
B3 B8 B9 107.99(19) . . ?
B4 B8 B9 59.68(15) . . ?
B7 B8 B9 107.2(2) . . ?
B12 B8 B9 59.49(15) . . ?
B5 B9 B12 107.9(2) . . ?
B5 B9 B4 60.00(15) . . ?
B12 B9 B4 107.8(2) . . ?
B5 B9 B10 59.96(15) . . ?
B12 B9 B10 60.08(15) . . ?
B4 B9 B10 107.96(19) . . ?
B5 B9 B8 108.23(19) . . ?
B12 B9 B8 60.25(15) . . ?
B4 B9 B8 59.90(15) . . ?
B10 B9 B8 108.51(19) . . ?
B6 B10 B5 60.37(15) . . ?
B6 B10 B12 108.04(19) . . ?
B5 B10 B12 107.28(19) . . ?
B6 B10 B11 60.03(15) . . ?
B5 B10 B11 107.78(19) . . ?
B12 B10 B11 59.89(16) . . ?
B6 B10 B9 108.15(19) . . ?
B5 B10 B9 59.61(15) . . ?
B12 B10 B9 59.60(15) . . ?
B11 B10 B9 107.6(2) . . ?
C2 B11 B6 59.39(15) . . ?
C2 B11 B7 58.37(16) . . ?
B6 B11 B7 108.6(2) . . ?
C2 B11 B12 103.8(2) . . ?
B6 B11 B12 107.6(2) . . ?
B7 B11 B12 59.86(16) . . ?
C2 B11 B10 104.22(19) . . ?
B6 B11 B10 59.34(15) . . ?
B7 B11 B10 108.1(2) . . ?
B12 B11 B10 60.03(16) . . ?
B9 B12 B7 108.21(19) . . ?
B9 B12 B11 108.3(2) . . ?
B7 B12 B11 59.96(16) . . ?
B9 B12 B10 60.32(15) . . ?
B7 B12 B10 108.2(2) . . ?
B11 B12 B10 60.07(16) . . ?
B9 B12 B8 60.26(15) . . ?
B7 B12 B8 60.12(16) . . ?
B11 B12 B8 108.3(2) . . ?
B10 B12 B8 108.71(19) . . ?
C3 C1 C2 116.34(19) . . ?
C3 C1 B4 122.07(19) . . ?
C2 C1 B4 110.88(18) . . ?
C3 C1 B5 122.85(19) . . ?
C2 C1 B5 110.74(18) . . ?
B4 C1 B5 63.06(15) . . ?
C3 C1 B3 115.00(19) . . ?
C2 C1 B3 61.53(15) . . ?
B4 C1 B3 62.56(15) . . ?
B5 C1 B3 114.90(19) . . ?
C3 C1 B6 116.3(2) . . ?
C2 C1 B6 61.26(14) . . ?
B4 C1 B6 114.77(19) . . ?
B5 C1 B6 62.49(15) . . ?
B3 C1 B6 114.86(18) . . ?
C1 C2 B11 112.41(19) . . ?
C1 C2 B7 112.09(19) . . ?
B11 C2 B7 63.47(16) . . ?
C1 C2 B6 62.17(14) . . ?
B11 C2 B6 62.81(16) . . ?
B7 C2 B6 115.7(2) . . ?
C1 C2 B3 61.92(14) . . ?
B11 C2 B3 115.9(2) . . ?
B7 C2 B3 62.80(16) . . ?
B6 C2 B3 115.96(18) . . ?
N1 C3 C1 119.9(2) . . ?
C9 C4 C5 119.0(2) . . ?
C9 C4 N1 123.2(2) . . ?
C5 C4 N1 117.7(2) . . ?
O1 C5 C6 124.9(2) . . ?
O1 C5 C4 115.2(2) . . ?
C6 C5 C4 119.9(2) . . ?
C5 C6 C7 120.5(2) . . ?
C6 C7 C8 120.0(2) . . ?
C9 C8 C7 119.4(2) . . ?
C8 C9 C4 121.3(2) . . ?

loop_
_geom_bond_atom_site_label_1
_geom_bond_atom_site_label_2
_geom_bond_distance
_geom_bond_site_symmetry_2
_geom_bond_publ_flag
O1 C5 1.372(3) . ?
O1 C10 1.426(3) . ?
N1 C3 1.267(3) . ?
N1 C4 1.423(3) . ?
B3 C2 1.722(4) . ?
B3 C1 1.729(4) . ?
B3 B8 1.769(4) . ?
B3 B4 1.777(4) . ?
B3 B7 1.779(4) . ?
B4 C1 1.694(3) . ?
B4 B5 1.776(4) . ?
B4 B9 1.777(4) . ?
B4 B8 1.781(4) . ?
B5 C1 1.702(3) . ?
B5 B9 1.775(4) . ?
B5 B10 1.781(4) . ?
B5 B6 1.782(4) . ?
B6 C2 1.717(4) . ?
B6 C1 1.732(4) . ?
B6 B10 1.762(4) . ?
B6 B11 1.775(4) . ?
B7 C2 1.693(4) . ?
B7 B12 1.777(4) . ?
B7 B11 1.779(4) . ?
B7 B8 1.787(4) . ?
B8 B12 1.790(4) . ?
B8 B9 1.790(4) . ?
B9 B12 1.776(4) . ?
B9 B10 1.789(4) . ?
B10 B12 1.785(4) . ?
B10 B11 1.786(4) . ?
B11 C2 1.689(4) . ?
B11 B12 1.782(4) . ?
C1 C3 1.490(3) . ?
C1 C2 1.635(3) . ?
C4 C9 1.386(3) . ?
C4 C5 1.409(3) . ?
C5 C6 1.378(3) . ?
C6 C7 1.392(3) . ?
C7 C8 1.392(3) . ?
C8 C9 1.384(3) . ?
